data_2242061
loop_
_publ_author_name
'Kennedy, Alan R.'
'Khalaf, Abedawn I.'
'Scott, Fraser J.'
'Suckling, Colin J.'

_publ_section_title
;
 Four pyrrole derivatives used as building blocks in the synthesis of
 minor-groove binders
;
_journal_coeditor_code SU5346
_journal_issue 2
_journal_name_full 'Acta Crystallographica Section E'
_journal_page_first 254
_journal_page_last 259
_journal_paper_doi 10.1107/S2056989017001177
_journal_volume 73
_journal_year 2017
_chemical_formula_iupac 'C15 H26 N4 O3'
_chemical_formula_moiety 'C15 H26 N4 O3'
_chemical_formula_sum 'C15 H26 N4 O3'
_chemical_formula_weight 310.40
_chemical_name_systematic <i>N</i>-[3-(Dimethylamino)propyl]-1-isopentyl-4-nitro-1<i>H</i>-pyrrole-2-carboxamide
_space_group_IT_number 14
_symmetry_cell_setting monoclinic
_symmetry_space_group_name_Hall '-P 2ybc'
_symmetry_space_group_name_H-M 'P 1 21/c 1'
_atom_sites_solution_hydrogens geom
_atom_sites_solution_primary direct
_atom_sites_solution_secondary difmap
_audit_creation_method SHELXL97
_cell_angle_alpha 90.00
_cell_angle_beta 92.076(4)
_cell_angle_gamma 90.00
_cell_formula_units_Z 4
_cell_length_a 17.5744(7)
_cell_length_b 11.3718(6)
_cell_length_c 8.7299(4)
_cell_measurement_reflns_used 2708
_cell_measurement_temperature 123(2)
_cell_measurement_theta_max 28.8103
_cell_measurement_theta_min 3.1887
_cell_volume 1743.55(14)
_computing_cell_refinement
;
CrysAlis PRO (Agilent, 2014)
;
_computing_data_collection
;
CrysAlis PRO (Agilent, 2014)
;
_computing_data_reduction
;
CrysAlis PRO (Agilent, 2014)
;
_computing_molecular_graphics
;
Mercury (Macrae <i>et al.</i>,  2008)
;
_computing_publication_material
;
SHELXL97 (Sheldrick, 2008)
;
_computing_structure_refinement
;
SHELXL97 (Sheldrick, 2008)
;
_computing_structure_solution
;
SIR92 (Altomare <i>et al.</i>,  1994)
;
_diffrn_ambient_temperature 123(2)
_diffrn_measured_fraction_theta_full 0.998
_diffrn_measured_fraction_theta_max 0.993
_diffrn_measurement_device_type 'Oxford Diffraction Xcalibur E'
_diffrn_measurement_method 'omega scans'
_diffrn_radiation_monochromator graphite
_diffrn_radiation_source 'fine-focus sealed tube'
_diffrn_radiation_type MoK\a
_diffrn_radiation_wavelength 0.71073
_diffrn_reflns_av_R_equivalents 0.0296
_diffrn_reflns_av_sigmaI/netI 0.0453
_diffrn_reflns_limit_h_max 22
_diffrn_reflns_limit_h_min -22
_diffrn_reflns_limit_k_max 14
_diffrn_reflns_limit_k_min -13
_diffrn_reflns_limit_l_max 10
_diffrn_reflns_limit_l_min -11
_diffrn_reflns_number 8252
_diffrn_reflns_theta_full 27.00
_diffrn_reflns_theta_max 27.50
_diffrn_reflns_theta_min 3.19
_diffrn_standards_decay_% 0
_diffrn_standards_interval_count 0
_diffrn_standards_interval_time 0
_diffrn_standards_number 0
_exptl_absorpt_coefficient_mu 0.084
_exptl_absorpt_correction_T_max 1.00000
_exptl_absorpt_correction_T_min 0.99471
_exptl_absorpt_correction_type multi-scan
_exptl_absorpt_process_details
;
(CrysAlis PRO; Oxford Diffraction, 2010)
;
_exptl_crystal_colour colourless
_exptl_crystal_density_diffrn 1.182
_exptl_crystal_density_method 'not measured'
_exptl_crystal_description plate
_exptl_crystal_F_000 672
_exptl_crystal_size_max 0.40
_exptl_crystal_size_mid 0.30
_exptl_crystal_size_min 0.04
_refine_diff_density_max 0.330
_refine_diff_density_min -0.268
_refine_ls_extinction_method none
_refine_ls_goodness_of_fit_ref 1.026
_refine_ls_hydrogen_treatment mixed
_refine_ls_matrix_type full
_refine_ls_number_parameters 206
_refine_ls_number_reflns 3971
_refine_ls_number_restraints 1
_refine_ls_restrained_S_all 1.027
_refine_ls_R_factor_all 0.0778
_refine_ls_R_factor_gt 0.0531
_refine_ls_shift/su_max 0.000
_refine_ls_shift/su_mean 0.000
_refine_ls_structure_factor_coef Fsqd
_refine_ls_weighting_details 'calc w=1/[\s^2^(Fo^2^)+(0.0606P)^2^+0.6893P] where P=(Fo^2^+2Fc^2^)/3'
_refine_ls_weighting_scheme calc
_refine_ls_wR_factor_gt 0.1266
_refine_ls_wR_factor_ref 0.1447
_reflns_number_gt 2873
_reflns_number_total 3971
_reflns_threshold_expression I>2\s(I)
_cod_data_source_file su5346sup1.cif
_cod_data_source_block III
_cod_original_sg_symbol_H-M 'P 21/c'
_cod_database_code 2242061

loop_
_symmetry_equiv_pos_as_xyz
'x, y, z'
'-x, y+1/2, -z+1/2'
'-x, -y, -z'
'x, -y-1/2, z-1/2'

loop_
_atom_site_type_symbol
_atom_site_label
_atom_site_fract_x
_atom_site_fract_y
_atom_site_fract_z
_atom_site_U_iso_or_equiv
_atom_site_adp_type
_atom_site_calc_flag
_atom_site_refinement_flags
_atom_site_occupancy
_atom_site_symmetry_multiplicity
O O1 0.43676(7) 1.01567(12) 0.38580(15) 0.0292(3) Uani d . 1 1
O O2 0.43689(8) 0.82473(12) 0.37406(17) 0.0343(4) Uani d . 1 1
O O3 0.67675(7) 0.84955(11) -0.16325(14) 0.0257(3) Uani d . 1 1
N N1 0.60351(8) 0.99423(12) 0.07012(16) 0.0183(3) Uani d . 1 1
N N2 0.46097(8) 0.92217(13) 0.33535(17) 0.0226(3) Uani d . 1 1
N N3 0.67714(8) 0.70166(13) 0.01195(17) 0.0200(3) Uani d D 1 1
H H1N 0.6676(11) 0.6851(17) 0.1111(12) 0.024 Uiso d D 1 1
N N4 0.91585(10) 0.56415(18) 0.0944(2) 0.0422(5) Uani d . 1 1
C C1 0.55171(9) 1.02695(15) 0.1723(2) 0.0195(4) Uani d . 1 1
H H1 0.5396 1.1052 0.2008 0.023 Uiso calc R 1 1
C C2 0.51972(9) 0.92543(15) 0.22736(19) 0.0187(4) Uani d . 1 1
C C3 0.55292(9) 0.82769(15) 0.15765(19) 0.0191(4) Uani d . 1 1
H H3 0.5412 0.7472 0.1738 0.023 Uiso calc R 1 1
C C4 0.60561(9) 0.87244(15) 0.06166(19) 0.0174(4) Uani d . 1 1
C C5 0.65546(10) 1.07684(15) -0.0027(2) 0.0213(4) Uani d . 1 1
H H5A 0.6340 1.1573 0.0008 0.026 Uiso calc R 1 1
H H5B 0.6606 1.0549 -0.1116 0.026 Uiso calc R 1 1
C C6 0.73347(10) 1.07512(17) 0.0790(2) 0.0244(4) Uani d . 1 1
H H6A 0.7536 0.9939 0.0775 0.029 Uiso calc R 1 1
H H6B 0.7276 1.0976 0.1875 0.029 Uiso calc R 1 1
C C7 0.79112(11) 1.15716(18) 0.0085(2) 0.0308(5) Uani d . 1 1
H H7 0.7960 1.1345 -0.1014 0.037 Uiso calc R 1 1
C C8 0.76633(14) 1.2851(2) 0.0139(3) 0.0456(6) Uani d . 1 1
H H8A 0.7200 1.2957 -0.0504 0.068 Uiso calc R 1 1
H H8B 0.8069 1.3352 -0.0242 0.068 Uiso calc R 1 1
H H8C 0.7562 1.3068 0.1198 0.068 Uiso calc R 1 1
C C9 0.86909(13) 1.1411(3) 0.0907(3) 0.0517(7) Uani d . 1 1
H H9A 0.9071 1.1890 0.0398 0.078 Uiso calc R 1 1
H H9B 0.8839 1.0581 0.0869 0.078 Uiso calc R 1 1
H H9C 0.8661 1.1659 0.1978 0.078 Uiso calc R 1 1
C C10 0.65675(9) 0.80817(15) -0.04016(19) 0.0185(4) Uani d . 1 1
C C11 0.71803(10) 0.61821(16) -0.0811(2) 0.0233(4) Uani d . 1 1
H H11A 0.7028 0.6309 -0.1901 0.028 Uiso calc R 1 1
H H11B 0.7023 0.5376 -0.0534 0.028 Uiso calc R 1 1
C C12 0.80398(11) 0.62648(19) -0.0639(2) 0.0303(5) Uani d . 1 1
H H12A 0.8268 0.5728 -0.1389 0.036 Uiso calc R 1 1
H H12B 0.8198 0.7076 -0.0891 0.036 Uiso calc R 1 1
C C13 0.83521(11) 0.59597(19) 0.0947(2) 0.0318(5) Uani d . 1 1
H H13A 0.8286 0.6642 0.1634 0.038 Uiso calc R 1 1
H H13B 0.8059 0.5294 0.1355 0.038 Uiso calc R 1 1
C C14 0.94033(15) 0.5120(3) 0.2399(3) 0.0619(8) Uani d . 1 1
H H14A 0.9326 0.5684 0.3228 0.093 Uiso calc R 1 1
H H14B 0.9944 0.4916 0.2373 0.093 Uiso calc R 1 1
H H14C 0.9105 0.4408 0.2578 0.093 Uiso calc R 1 1
C C15 0.96397(14) 0.6629(3) 0.0604(4) 0.0631(8) Uani d . 1 1
H H15A 0.9505 0.6927 -0.0424 0.095 Uiso calc R 1 1
H H15B 1.0174 0.6378 0.0645 0.095 Uiso calc R 1 1
H H15C 0.9567 0.7253 0.1359 0.095 Uiso calc R 1 1

loop_
_atom_site_aniso_label
_atom_site_aniso_U_11
_atom_site_aniso_U_22
_atom_site_aniso_U_33
_atom_site_aniso_U_12
_atom_site_aniso_U_13
_atom_site_aniso_U_23
O1 0.0269(7) 0.0263(7) 0.0346(8) 0.0097(6) 0.0057(6) -0.0033(6)
O2 0.0338(7) 0.0252(8) 0.0452(9) -0.0027(6) 0.0168(6) 0.0024(6)
O3 0.0375(7) 0.0232(7) 0.0167(6) -0.0023(6) 0.0043(5) 0.0010(5)
N1 0.0191(7) 0.0147(7) 0.0207(7) -0.0002(6) -0.0014(5) 0.0014(6)
N2 0.0192(7) 0.0228(8) 0.0260(8) 0.0025(6) 0.0024(6) 0.0007(6)
N3 0.0244(7) 0.0187(7) 0.0173(7) 0.0031(6) 0.0043(6) 0.0003(6)
N4 0.0286(9) 0.0492(12) 0.0484(12) -0.0016(8) -0.0035(8) 0.0092(9)
C1 0.0184(8) 0.0180(9) 0.0219(9) 0.0033(7) -0.0015(6) -0.0014(7)
C2 0.0158(7) 0.0198(9) 0.0205(8) 0.0023(7) -0.0003(6) 0.0008(7)
C3 0.0183(8) 0.0174(9) 0.0213(9) 0.0002(7) -0.0013(6) 0.0004(7)
C4 0.0191(8) 0.0158(8) 0.0171(8) -0.0001(7) -0.0022(6) 0.0004(6)
C5 0.0265(9) 0.0162(8) 0.0211(9) -0.0021(7) 0.0011(7) 0.0033(7)
C6 0.0256(9) 0.0240(10) 0.0235(9) -0.0056(8) -0.0015(7) 0.0044(8)
C7 0.0317(10) 0.0356(11) 0.0253(10) -0.0127(9) 0.0031(8) 0.0041(9)
C8 0.0592(15) 0.0333(12) 0.0448(14) -0.0203(11) 0.0108(11) 0.0026(10)
C9 0.0332(12) 0.0749(19) 0.0469(14) -0.0221(12) -0.0010(10) 0.0124(13)
C10 0.0171(8) 0.0205(9) 0.0177(8) -0.0029(7) -0.0020(6) -0.0020(7)
C11 0.0260(9) 0.0221(9) 0.0219(9) 0.0049(7) 0.0019(7) -0.0042(7)
C12 0.0287(10) 0.0318(11) 0.0307(11) 0.0028(8) 0.0056(8) -0.0027(8)
C13 0.0281(10) 0.0359(11) 0.0314(11) -0.0020(9) 0.0011(8) -0.0004(9)
C14 0.0435(14) 0.076(2) 0.0645(18) -0.0022(14) -0.0170(13) 0.0193(15)
C15 0.0366(13) 0.074(2) 0.079(2) -0.0156(13) -0.0038(13) 0.0177(16)

loop_
_atom_type_symbol
_atom_type_description
_atom_type_scat_dispersion_real
_atom_type_scat_dispersion_imag
_atom_type_scat_source
O O 0.0106 0.0060 'International Tables Vol C Tables 4.2.6.8 and 6.1.1.4'
N N 0.0061 0.0033 'International Tables Vol C Tables 4.2.6.8 and 6.1.1.4'
C C 0.0033 0.0016 'International Tables Vol C Tables 4.2.6.8 and 6.1.1.4'
H H 0.0000 0.0000 'International Tables Vol C Tables 4.2.6.8 and 6.1.1.4'

loop_
_geom_angle_atom_site_label_1
_geom_angle_atom_site_label_2
_geom_angle_atom_site_label_3
_geom_angle
C1 N1 C4 109.28(14)
C1 N1 C5 123.63(14)
C4 N1 C5 126.63(14)
O1 N2 O2 123.30(15)
O1 N2 C2 118.82(15)
O2 N2 C2 117.88(15)
C10 N3 C11 122.14(15)
C10 N3 H1N 117.1(13)
C11 N3 H1N 120.6(13)
C15 N4 C14 109.9(2)
C15 N4 C13 112.51(19)
C14 N4 C13 110.86(19)
N1 C1 C2 107.04(15)
N1 C1 H1 126.5
C2 C1 H1 126.5
C1 C2 C3 109.31(15)
C1 C2 N2 124.59(15)
C3 C2 N2 126.09(15)
C4 C3 C2 105.77(15)
C4 C3 H3 127.1
C2 C3 H3 127.1
C3 C4 N1 108.58(15)
C3 C4 C10 128.54(16)
N1 C4 C10 122.87(15)
N1 C5 C6 110.60(14)
N1 C5 H5A 109.5
C6 C5 H5A 109.5
N1 C5 H5B 109.5
C6 C5 H5B 109.5
H5A C5 H5B 108.1
C5 C6 C7 113.79(15)
C5 C6 H6A 108.8
C7 C6 H6A 108.8
C5 C6 H6B 108.8
C7 C6 H6B 108.8
H6A C6 H6B 107.7
C8 C7 C6 112.21(17)
C8 C7 C9 110.58(19)
C6 C7 C9 109.48(17)
C8 C7 H7 108.1
C6 C7 H7 108.1
C9 C7 H7 108.1
C7 C8 H8A 109.5
C7 C8 H8B 109.5
H8A C8 H8B 109.5
C7 C8 H8C 109.5
H8A C8 H8C 109.5
H8B C8 H8C 109.5
C7 C9 H9A 109.5
C7 C9 H9B 109.5
H9A C9 H9B 109.5
C7 C9 H9C 109.5
H9A C9 H9C 109.5
H9B C9 H9C 109.5
O3 C10 N3 124.00(16)
O3 C10 C4 122.17(16)
N3 C10 C4 113.82(15)
N3 C11 C12 114.51(15)
N3 C11 H11A 108.6
C12 C11 H11A 108.6
N3 C11 H11B 108.6
C12 C11 H11B 108.6
H11A C11 H11B 107.6
C13 C12 C11 113.83(16)
C13 C12 H12A 108.8
C11 C12 H12A 108.8
C13 C12 H12B 108.8
C11 C12 H12B 108.8
H12A C12 H12B 107.7
N4 C13 C12 112.04(17)
N4 C13 H13A 109.2
C12 C13 H13A 109.2
N4 C13 H13B 109.2
C12 C13 H13B 109.2
H13A C13 H13B 107.9
N4 C14 H14A 109.5
N4 C14 H14B 109.5
H14A C14 H14B 109.5
N4 C14 H14C 109.5
H14A C14 H14C 109.5
H14B C14 H14C 109.5
N4 C15 H15A 109.5
N4 C15 H15B 109.5
H15A C15 H15B 109.5
N4 C15 H15C 109.5
H15A C15 H15C 109.5
H15B C15 H15C 109.5

loop_
_geom_bond_atom_site_label_1
_geom_bond_atom_site_label_2
_geom_bond_distance
O1 N2 1.2325(19)
O2 N2 1.2375(19)
O3 C10 1.236(2)
N1 C1 1.350(2)
N1 C4 1.388(2)
N1 C5 1.471(2)
N2 C2 1.424(2)
N3 C10 1.338(2)
N3 C11 1.456(2)
N3 H1N 0.908(9)
N4 C15 1.443(3)
N4 C14 1.453(3)
N4 C13 1.463(3)
C1 C2 1.378(2)
C1 H1 0.9500
C2 C3 1.404(2)
C3 C4 1.369(2)
C3 H3 0.9500
C4 C10 1.480(2)
C5 C6 1.523(2)
C5 H5A 0.9900
C5 H5B 0.9900
C6 C7 1.524(2)
C6 H6A 0.9900
C6 H6B 0.9900
C7 C8 1.520(3)
C7 C9 1.535(3)
C7 H7 1.0000
C8 H8A 0.9800
C8 H8B 0.9800
C8 H8C 0.9800
C9 H9A 0.9800
C9 H9B 0.9800
C9 H9C 0.9800
C11 C12 1.515(3)
C11 H11A 0.9900
C11 H11B 0.9900
C12 C13 1.511(3)
C12 H12A 0.9900
C12 H12B 0.9900
C13 H13A 0.9900
C13 H13B 0.9900
C14 H14A 0.9800
C14 H14B 0.9800
C14 H14C 0.9800
C15 H15A 0.9800
C15 H15B 0.9800
C15 H15C 0.9800

loop_
_geom_hbond_atom_site_label_D
_geom_hbond_atom_site_label_H
_geom_hbond_atom_site_label_A
_geom_hbond_site_symmetry_A
_geom_hbond_distance_DH
_geom_hbond_distance_HA
_geom_hbond_distance_DA
_geom_hbond_angle_DHA
N3 H1N O3 4_576 0.908(9) 2.009(11) 2.895(2) 165(2)
C5 H5A O2 2_655 0.99 2.54 3.460(2) 154

loop_
_geom_torsion_atom_site_label_1
_geom_torsion_atom_site_label_2
_geom_torsion_atom_site_label_3
_geom_torsion_atom_site_label_4
_geom_torsion
C4 N1 C1 C2 -0.96(18)
C5 N1 C1 C2 -173.61(14)
N1 C1 C2 C3 0.21(18)
N1 C1 C2 N2 -178.42(15)
O1 N2 C2 C1 -0.8(2)
O2 N2 C2 C1 179.34(15)
O1 N2 C2 C3 -179.22(15)
O2 N2 C2 C3 0.9(3)
C1 C2 C3 C4 0.63(18)
N2 C2 C3 C4 179.23(15)
C2 C3 C4 N1 -1.20(18)
C2 C3 C4 C10 -179.77(15)
C1 N1 C4 C3 1.39(18)
C5 N1 C4 C3 173.75(15)
C1 N1 C4 C10 -179.95(14)
C5 N1 C4 C10 -7.6(2)
C1 N1 C5 C6 98.60(19)
C4 N1 C5 C6 -72.7(2)
N1 C5 C6 C7 179.02(15)
C5 C6 C7 C8 61.5(2)
C5 C6 C7 C9 -175.33(18)
C11 N3 C10 O3 -7.4(3)
C11 N3 C10 C4 171.01(14)
C3 C4 C10 O3 148.08(18)
N1 C4 C10 O3 -30.3(2)
C3 C4 C10 N3 -30.4(2)
N1 C4 C10 N3 151.23(15)
C10 N3 C11 C12 90.8(2)
N3 C11 C12 C13 64.5(2)
C15 N4 C13 C12 68.4(3)
C14 N4 C13 C12 -168.0(2)
C11 C12 C13 N4 159.69(17)

_cod_database_fobs_code 2242061
